data_7018108
loop_
_publ_author_name
'Aschenbach, Lara K.'
'Knight, Fergus R.'
'Randall, Rebecca A. M.'
'Cordes, David B.'
'Baggott, Alex'
'B\"uhl, Michael'
'Slawin, Alexandra M. Z.'
'Woollins, J. Derek'

_publ_section_title
;
 Onset of three-centre, four-electron bonding in peri-substituted
 acenaphthenes: A structural and computational investigation.
;
_journal_issue 11
_journal_name_full 'Dalton transactions (Cambridge, England : 2003)'
_journal_page_first 3141
_journal_page_last 3153
_journal_paper_doi 10.1039/c1dt11697e
_journal_volume 41
_journal_year 2012
_chemical_formula_moiety 'C24 H18 Te Se'
_chemical_formula_sum 'C24 H18 Se Te'
_chemical_formula_weight 512.97
_space_group_IT_number 14
_symmetry_cell_setting monoclinic
_symmetry_Int_Tables_number 14
_symmetry_space_group_name_Hall '-P 2yn'
_symmetry_space_group_name_H-M 'P 1 21/n 1'
_atom_sites_solution_hydrogens geom
_atom_sites_solution_primary direct
_atom_sites_solution_secondary difmap
_cell_angle_alpha 90.0000
_cell_angle_beta 100.477(18)
_cell_angle_gamma 90.0000
_cell_formula_units_Z 4
_cell_length_a 5.641(2)
_cell_length_b 22.249(10)
_cell_length_c 15.272(7)
_cell_measurement_reflns_used 7264
_cell_measurement_temperature 125
_cell_measurement_theta_max 29.13
_cell_measurement_theta_min 1.36
_cell_volume 1884.8(14)
_computing_cell_refinement 'CrystalClear-SM Expert 2.0 r5'
_computing_data_collection 'CrystalClear-SM Expert 2.0 r5 (Rigaku, 2010)'
_computing_data_reduction 'CrystalClear-SM Expert 2.0 r5'
_computing_molecular_graphics 'CrystalStructure 4.0'
_computing_publication_material 'CrystalStructure 4.0 (Rigaku, 2010)'
_computing_structure_refinement 'SHELXL97 (Sheldrick, 1997)'
_computing_structure_solution 'SHELXS97 (Sheldrick, 1997)'
_diffrn_ambient_temperature 125
_diffrn_detector_area_resol_mean 28.944
_diffrn_measured_fraction_theta_full 0.997
_diffrn_measured_fraction_theta_max 0.858
_diffrn_measurement_device_type 'Rigaku Saturn724 CCD'
_diffrn_measurement_method \w
_diffrn_radiation_type 'Mo K\a'
_diffrn_radiation_wavelength 0.71075
_diffrn_reflns_av_R_equivalents 0.1052
_diffrn_reflns_limit_h_max 7
_diffrn_reflns_limit_h_min -7
_diffrn_reflns_limit_k_max 30
_diffrn_reflns_limit_k_min -27
_diffrn_reflns_limit_l_max 16
_diffrn_reflns_limit_l_min -19
_diffrn_reflns_number 16521
_diffrn_reflns_theta_full 25.00
_diffrn_reflns_theta_max 29.03
_diffrn_standards_number 0
_exptl_absorpt_coefficient_mu 3.515
_exptl_absorpt_correction_T_max 0.495
_exptl_absorpt_correction_T_min 0.299
_exptl_absorpt_correction_type multi-scan
_exptl_absorpt_process_details 'Jacobson, R. (1998) Private communication'
_exptl_crystal_colour colorless
_exptl_crystal_density_diffrn 1.808
_exptl_crystal_density_method 'not measured'
_exptl_crystal_description prism
_exptl_crystal_F_000 992.00
_exptl_crystal_size_max 0.20
_exptl_crystal_size_mid 0.20
_exptl_crystal_size_min 0.20
_refine_diff_density_max 1.380
_refine_diff_density_min -2.350
_refine_ls_extinction_method none
_refine_ls_goodness_of_fit_ref 1.148
_refine_ls_hydrogen_treatment constr
_refine_ls_number_parameters 235
_refine_ls_number_reflns 4318
_refine_ls_number_restraints 0
_refine_ls_R_factor_gt 0.0835
_refine_ls_shift/su_max 0.015
_refine_ls_structure_factor_coef Fsqd
_refine_ls_weighting_details 'w = 1/[\s^2^(Fo^2^)+(0.1155P)^2^+19.9438P] where P=(Fo^2^+2Fc^2^)/3'
_refine_ls_weighting_scheme calc
_refine_ls_wR_factor_ref 0.2644
_reflns_number_gt 3327
_reflns_number_total 4419
_reflns_threshold_expression F^2^>2.0\s(F^2^)
_cod_data_source_file c1dt11697e.txt
_cod_data_source_block LA8-10off
_cod_original_cell_volume 1884.7(14)
_cod_original_formula_sum 'C24 H18 Te Se'
_cod_database_code 7018108

loop_
_symmetry_equiv_pos_site_id
_symmetry_equiv_pos_as_xyz
1 +X,+Y,+Z
2 1/2-X,1/2+Y,1/2-Z
3 -X,-Y,-Z
4 1/2+X,1/2-Y,1/2+Z

loop_
_atom_site_label
_atom_site_type_symbol
_atom_site_fract_x
_atom_site_fract_y
_atom_site_fract_z
_atom_site_U_iso_or_equiv
_atom_site_adp_type
_atom_site_occupancy
_atom_site_symmetry_multiplicity
_atom_site_calc_flag
_atom_site_refinement_flags
Te(1) Te 0.49785(13) 0.22739(3) 0.80167(5) 0.0283(3) Uani 1.00 4 d .
Se(1) Se 0.6265(2) 0.08500(5) 0.81394(8) 0.0273(3) Uani 1.00 4 d .
C(1) C 0.7977(19) 0.2234(5) 0.9110(7) 0.022(2) Uani 1.00 4 d .
C(2) C 0.859(2) 0.2762(5) 0.9595(7) 0.023(2) Uani 1.00 4 d .
C(3) C 1.066(2) 0.2809(5) 1.0256(8) 0.027(2) Uani 1.00 4 d .
C(4) C 1.216(2) 0.2335(5) 1.0441(8) 0.027(2) Uani 1.00 4 d .
C(5) C 1.149(2) 0.1777(5) 1.0012(8) 0.025(2) Uani 1.00 4 d .
C(6) C 1.318(2) 0.1319(6) 1.0299(8) 0.029(2) Uani 1.00 4 d .
C(7) C 1.277(3) 0.0749(6) 0.9968(8) 0.037(3) Uani 1.00 4 d .
C(8) C 1.066(2) 0.0643(5) 0.9339(8) 0.030(3) Uani 1.00 4 d .
C(9) C 0.904(2) 0.1099(5) 0.9010(7) 0.028(2) Uani 1.00 4 d .
C(10) C 0.9384(19) 0.1695(5) 0.9346(7) 0.023(2) Uani 1.00 4 d .
C(11) C 1.457(2) 0.2242(5) 1.1082(8) 0.029(2) Uani 1.00 4 d .
C(12) C 1.5254(20) 0.1578(6) 1.0952(8) 0.034(3) Uani 1.00 4 d .
C(13) C 0.4600(19) 0.3232(5) 0.7998(8) 0.025(2) Uani 1.00 4 d .
C(14) C 0.600(2) 0.3591(5) 0.7556(8) 0.030(3) Uani 1.00 4 d .
C(15) C 0.561(2) 0.4202(5) 0.7467(9) 0.035(3) Uani 1.00 4 d .
C(16) C 0.371(2) 0.4462(5) 0.7803(9) 0.034(3) Uani 1.00 4 d .
C(17) C 0.228(2) 0.4109(6) 0.8232(9) 0.037(3) Uani 1.00 4 d .
C(18) C 0.270(2) 0.3482(6) 0.8330(8) 0.032(3) Uani 1.00 4 d .
C(19) C 0.7782(20) 0.0857(5) 0.7095(7) 0.022(2) Uani 1.00 4 d .
C(20) C 0.665(2) 0.0531(5) 0.6353(9) 0.032(3) Uani 1.00 4 d .
C(21) C 0.770(2) 0.0515(5) 0.5590(8) 0.031(3) Uani 1.00 4 d .
C(22) C 0.984(2) 0.0823(6) 0.5557(9) 0.036(3) Uani 1.00 4 d .
C(23) C 1.0910(19) 0.1158(5) 0.6294(8) 0.025(2) Uani 1.00 4 d .
C(24) C 0.9840(19) 0.1178(6) 0.7068(9) 0.032(3) Uani 1.00 4 d .
H(2) H 0.7557 0.3101 0.9474 0.028 Uiso 1.00 4 calc R
H(3) H 1.1014 0.3176 1.0573 0.033 Uiso 1.00 4 calc R
H(7) H 1.3879 0.0433 1.0158 0.045 Uiso 1.00 4 calc R
H(8) H 1.0324 0.0245 0.9129 0.037 Uiso 1.00 4 calc R
H(11A) H 1.4389 0.2316 1.1705 0.035 Uiso 1.00 4 calc R
H(11B) H 1.5824 0.2516 1.0933 0.035 Uiso 1.00 4 calc R
H(12A) H 1.6768 0.1554 1.0712 0.040 Uiso 1.00 4 calc R
H(12B) H 1.5474 0.1359 1.1524 0.040 Uiso 1.00 4 calc R
H(14) H 0.7264 0.3413 0.7309 0.036 Uiso 1.00 4 calc R
H(15) H 0.6629 0.4444 0.7179 0.042 Uiso 1.00 4 calc R
H(16) H 0.3399 0.4881 0.7736 0.041 Uiso 1.00 4 calc R
H(17) H 0.0992 0.4286 0.8466 0.044 Uiso 1.00 4 calc R
H(18) H 0.1697 0.3237 0.8620 0.038 Uiso 1.00 4 calc R
H(20) H 0.5182 0.0323 0.6366 0.038 Uiso 1.00 4 calc R
H(21) H 0.6949 0.0290 0.5086 0.038 Uiso 1.00 4 calc R
H(22) H 1.0549 0.0805 0.5040 0.043 Uiso 1.00 4 calc R
H(23) H 1.2357 0.1373 0.6279 0.030 Uiso 1.00 4 calc R
H(24) H 1.0553 0.1413 0.7566 0.038 Uiso 1.00 4 calc R

loop_
_atom_site_aniso_label
_atom_site_aniso_U_11
_atom_site_aniso_U_22
_atom_site_aniso_U_33
_atom_site_aniso_U_12
_atom_site_aniso_U_13
_atom_site_aniso_U_23
Te(1) 0.0281(4) 0.0252(4) 0.0291(5) -0.0011(3) -0.0009(3) -0.0000(3)
Se(1) 0.0300(6) 0.0244(6) 0.0267(7) -0.0033(5) 0.0033(5) -0.0018(4)
C(1) 0.018(5) 0.027(5) 0.020(6) -0.003(4) -0.002(4) 0.004(4)
C(2) 0.031(6) 0.021(5) 0.015(5) 0.003(4) -0.001(4) -0.003(4)
C(3) 0.030(6) 0.024(5) 0.024(6) -0.003(5) -0.001(5) 0.000(4)
C(4) 0.027(6) 0.030(6) 0.024(6) -0.009(5) 0.006(5) -0.005(4)
C(5) 0.031(6) 0.023(5) 0.024(6) -0.002(5) 0.011(5) -0.002(4)
C(6) 0.029(6) 0.038(6) 0.017(6) 0.004(5) -0.004(4) -0.002(5)
C(7) 0.055(8) 0.031(6) 0.025(7) 0.018(6) 0.004(6) 0.001(5)
C(8) 0.035(6) 0.023(5) 0.031(7) 0.003(5) -0.002(5) -0.005(5)
C(9) 0.037(6) 0.028(5) 0.017(6) -0.007(5) 0.002(5) -0.001(4)
C(10) 0.029(5) 0.024(5) 0.016(5) 0.004(5) 0.007(4) 0.002(4)
C(11) 0.021(5) 0.038(6) 0.025(6) -0.002(5) -0.003(4) -0.003(5)
C(12) 0.020(5) 0.047(7) 0.030(7) 0.001(5) -0.006(5) 0.007(5)
C(13) 0.021(5) 0.018(5) 0.033(7) 0.003(4) -0.000(4) 0.003(4)
C(14) 0.033(6) 0.024(5) 0.034(7) 0.007(5) 0.008(5) 0.005(5)
C(15) 0.030(6) 0.029(6) 0.045(8) -0.003(5) 0.005(5) 0.017(5)
C(16) 0.034(6) 0.023(5) 0.043(8) 0.009(5) 0.004(5) 0.002(5)
C(17) 0.036(7) 0.034(6) 0.039(8) 0.010(6) 0.003(5) -0.001(5)
C(18) 0.033(6) 0.040(7) 0.024(6) 0.008(5) 0.011(5) 0.003(5)
C(19) 0.028(5) 0.020(5) 0.020(5) 0.002(4) 0.008(4) 0.000(4)
C(20) 0.030(6) 0.023(5) 0.039(7) 0.000(5) -0.002(5) 0.001(5)
C(21) 0.034(6) 0.029(6) 0.028(7) 0.001(5) -0.000(5) -0.002(5)
C(22) 0.035(6) 0.042(7) 0.029(7) 0.012(6) 0.001(5) 0.001(5)
C(23) 0.017(5) 0.024(5) 0.031(6) 0.002(4) 0.000(4) -0.001(4)
C(24) 0.021(5) 0.035(6) 0.038(7) 0.002(5) 0.000(5) -0.003(5)

loop_
_atom_type_symbol
_atom_type_description
_atom_type_scat_dispersion_real
_atom_type_scat_dispersion_imag
_atom_type_scat_source
C C 0.003 0.002
;
International Tables for Crystallography
(1992, Vol. C, Tables 4.2.6.8 and 6.1.1.4)
;
H H 0.000 0.000
;
International Tables for Crystallography
(1992, Vol. C, Table 6.1.1.4)
;
Te Te -0.531 1.675
;
International Tables for Crystallography
(1992, Vol. C, Tables 4.2.6.8 and 6.1.1.4)
;
Se Se -0.093 2.226
;
International Tables for Crystallography
(1992, Vol. C, Tables 4.2.6.8 and 6.1.1.4)
;

loop_
_geom_angle_atom_site_label_1
_geom_angle_atom_site_label_2
_geom_angle_atom_site_label_3
_geom_angle
_geom_angle_publ_flag
C(1) Te(1) C(13) 96.5(4) yes
C(9) Se(1) C(19) 98.0(5) yes
Te(1) C(1) C(2) 117.4(7) yes
Te(1) C(1) C(10) 123.1(7) yes
C(2) C(1) C(10) 119.5(9) yes
C(1) C(2) C(3) 122.5(10) yes
C(2) C(3) C(4) 120.0(10) yes
C(3) C(4) C(5) 118.8(10) yes
C(3) C(4) C(11) 133.3(10) yes
C(5) C(4) C(11) 107.9(9) yes
C(4) C(5) C(6) 112.2(9) yes
C(4) C(5) C(10) 123.8(10) yes
C(6) C(5) C(10) 124.0(10) yes
C(5) C(6) C(7) 119.6(10) yes
C(5) C(6) C(12) 109.2(10) yes
C(7) C(6) C(12) 131.2(11) yes
C(6) C(7) C(8) 118.2(11) yes
C(7) C(8) C(9) 122.8(11) yes
Se(1) C(9) C(8) 115.7(8) yes
Se(1) C(9) C(10) 123.4(8) yes
C(8) C(9) C(10) 120.8(10) yes
C(1) C(10) C(5) 114.9(9) yes
C(1) C(10) C(9) 130.6(9) yes
C(5) C(10) C(9) 114.5(9) yes
C(4) C(11) C(12) 104.9(9) yes
C(6) C(12) C(11) 105.7(9) yes
Te(1) C(13) C(14) 121.1(9) yes
Te(1) C(13) C(18) 118.5(8) yes
C(14) C(13) C(18) 119.8(10) yes
C(13) C(14) C(15) 121.4(12) yes
C(14) C(15) C(16) 119.4(12) yes
C(15) C(16) C(17) 119.7(11) yes
C(16) C(17) C(18) 120.8(13) yes
C(13) C(18) C(17) 118.9(12) yes
Se(1) C(19) C(20) 117.1(9) yes
Se(1) C(19) C(24) 122.1(9) yes
C(20) C(19) C(24) 120.8(12) yes
C(19) C(20) C(21) 119.0(11) yes
C(20) C(21) C(22) 121.1(11) yes
C(21) C(22) C(23) 119.0(12) yes
C(22) C(23) C(24) 120.1(11) yes
C(19) C(24) C(23) 119.9(11) yes
C(1) C(2) H(2) 118.757 yes
C(3) C(2) H(2) 118.761 yes
C(2) C(3) H(3) 119.986 yes
C(4) C(3) H(3) 119.998 yes
C(6) C(7) H(7) 120.911 yes
C(8) C(7) H(7) 120.895 yes
C(7) C(8) H(8) 118.620 yes
C(9) C(8) H(8) 118.617 yes
C(4) C(11) H(11A) 110.771 yes
C(4) C(11) H(11B) 110.767 yes
C(12) C(11) H(11A) 110.774 yes
C(12) C(11) H(11B) 110.770 yes
H(11A) C(11) H(11B) 108.846 yes
C(6) C(12) H(12A) 110.609 yes
C(6) C(12) H(12B) 110.610 yes
C(11) C(12) H(12A) 110.607 yes
C(11) C(12) H(12B) 110.602 yes
H(12A) C(12) H(12B) 108.744 yes
C(13) C(14) H(14) 119.292 yes
C(15) C(14) H(14) 119.316 yes
C(14) C(15) H(15) 120.286 yes
C(16) C(15) H(15) 120.310 yes
C(15) C(16) H(16) 120.177 yes
C(17) C(16) H(16) 120.169 yes
C(16) C(17) H(17) 119.637 yes
C(18) C(17) H(17) 119.613 yes
C(13) C(18) H(18) 120.549 yes
C(17) C(18) H(18) 120.544 yes
C(19) C(20) H(20) 120.488 yes
C(21) C(20) H(20) 120.498 yes
C(20) C(21) H(21) 119.437 yes
C(22) C(21) H(21) 119.438 yes
C(21) C(22) H(22) 120.478 yes
C(23) C(22) H(22) 120.474 yes
C(22) C(23) H(23) 119.977 yes
C(24) C(23) H(23) 119.961 yes
C(19) C(24) H(24) 120.044 yes
C(23) C(24) H(24) 120.037 yes

loop_
_geom_bond_atom_site_label_1
_geom_bond_atom_site_label_2
_geom_bond_distance
_geom_bond_publ_flag
Te(1) C(1) 2.152(10) yes
Te(1) C(13) 2.142(11) yes
Se(1) C(9) 1.943(11) yes
Se(1) C(19) 1.942(12) yes
C(1) C(2) 1.397(14) yes
C(1) C(10) 1.447(15) yes
C(2) C(3) 1.404(15) yes
C(3) C(4) 1.351(16) yes
C(4) C(5) 1.422(16) yes
C(4) C(11) 1.538(15) yes
C(5) C(6) 1.409(16) yes
C(5) C(10) 1.428(14) yes
C(6) C(7) 1.371(17) yes
C(6) C(12) 1.506(15) yes
C(7) C(8) 1.405(17) yes
C(8) C(9) 1.395(16) yes
C(9) C(10) 1.424(15) yes
C(11) C(12) 1.547(17) yes
C(13) C(14) 1.384(17) yes
C(13) C(18) 1.382(17) yes
C(14) C(15) 1.381(16) yes
C(15) C(16) 1.399(19) yes
C(16) C(17) 1.374(19) yes
C(17) C(18) 1.419(18) yes
C(19) C(20) 1.400(16) yes
C(19) C(24) 1.369(16) yes
C(20) C(21) 1.403(19) yes
C(21) C(22) 1.395(18) yes
C(22) C(23) 1.392(17) yes
C(23) C(24) 1.423(18) yes
C(2) H(2) 0.950 yes
C(3) H(3) 0.950 yes
C(7) H(7) 0.950 yes
C(8) H(8) 0.950 yes
C(11) H(11A) 0.990 yes
C(11) H(11B) 0.990 yes
C(12) H(12A) 0.990 yes
C(12) H(12B) 0.990 yes
C(14) H(14) 0.950 yes
C(15) H(15) 0.950 yes
C(16) H(16) 0.950 yes
C(17) H(17) 0.950 yes
C(18) H(18) 0.950 yes
C(20) H(20) 0.950 yes
C(21) H(21) 0.950 yes
C(22) H(22) 0.950 yes
C(23) H(23) 0.950 yes
C(24) H(24) 0.950 yes

loop_
_geom_contact_atom_site_label_1
_geom_contact_atom_site_label_2
_geom_contact_distance
_geom_contact_publ_flag
_geom_contact_site_symmetry_2
Te(1) Se(1) 3.2479(19) yes .
Se(1) C(1) 3.478(10) yes .
C(1) C(4) 2.830(14) yes .
C(2) C(5) 2.741(15) yes .
C(2) C(13) 3.179(14) yes .
C(3) C(10) 2.869(15) yes .
C(5) C(8) 2.731(16) yes .
C(6) C(9) 2.809(15) yes .
C(7) C(10) 2.886(16) yes .
C(8) C(19) 3.548(16) yes .
C(9) C(24) 3.084(18) yes .
C(13) C(16) 2.790(16) yes .
C(14) C(17) 2.757(19) yes .
C(15) C(18) 2.792(19) yes .
C(19) C(22) 2.803(19) yes .
C(20) C(23) 2.796(16) yes .
C(21) C(24) 2.782(17) yes .
C(16) C(20) 3.599(17) yes 2_656
C(17) C(22) 3.585(18) yes 4_455
C(20) C(16) 3.599(17) yes 2_646
C(20) C(23) 3.509(16) yes 1_455
C(22) C(17) 3.585(18) yes 4_554
C(23) C(20) 3.509(16) yes 1_655
Te(1) H(2) 3.0456 yes .
Te(1) H(14) 3.1236 yes .
Te(1) H(18) 3.0807 yes .
Se(1) H(8) 2.8432 yes .
Se(1) H(20) 2.9122 yes .
Se(1) H(24) 2.9929 yes .
C(1) H(3) 3.3046 yes .
C(1) H(24) 3.5014 yes .
C(3) H(11A) 2.9717 yes .
C(3) H(11B) 2.9788 yes .
C(4) H(2) 3.2321 yes .
C(4) H(12A) 3.0896 yes .
C(4) H(12B) 3.1331 yes .
C(5) H(3) 3.2526 yes .
C(5) H(7) 3.2699 yes .
C(5) H(11A) 3.0434 yes .
C(5) H(11B) 3.0673 yes .
C(5) H(12A) 3.0151 yes .
C(5) H(12B) 3.0589 yes .
C(6) H(8) 3.2341 yes .
C(6) H(11A) 3.0757 yes .
C(6) H(11B) 3.1185 yes .
C(7) H(12A) 2.9417 yes .
C(7) H(12B) 2.9152 yes .
C(8) H(24) 3.1956 yes .
C(9) H(7) 3.3110 yes .
C(9) H(24) 2.6003 yes .
C(10) H(2) 3.3097 yes .
C(10) H(8) 3.2975 yes .
C(10) H(24) 2.9791 yes .
C(11) H(3) 2.8959 yes .
C(12) H(7) 2.8681 yes .
C(13) H(2) 2.5647 yes .
C(13) H(15) 3.2662 yes .
C(13) H(17) 3.2677 yes .
C(14) H(2) 3.0979 yes .
C(14) H(16) 3.2596 yes .
C(14) H(18) 3.2550 yes .
C(15) H(17) 3.2557 yes .
C(16) H(14) 3.2568 yes .
C(16) H(18) 3.2830 yes .
C(17) H(15) 3.2561 yes .
C(18) H(2) 3.0867 yes .
C(18) H(14) 3.2470 yes .
C(18) H(16) 3.2871 yes .
C(19) H(8) 3.4562 yes .
C(19) H(21) 3.2717 yes .
C(19) H(23) 3.2707 yes .
C(20) H(22) 3.2939 yes .
C(20) H(24) 3.2647 yes .
C(21) H(23) 3.2622 yes .
C(22) H(20) 3.2929 yes .
C(22) H(24) 3.2931 yes .
C(23) H(21) 3.2584 yes .
C(24) H(20) 3.2630 yes .
C(24) H(22) 3.3002 yes .
H(2) H(3) 2.3362 yes .
H(2) H(14) 3.3527 yes .
H(2) H(18) 3.3394 yes .
H(3) H(11A) 3.0130 yes .
H(3) H(11B) 3.0455 yes .
H(7) H(8) 2.3488 yes .
H(7) H(12A) 3.0145 yes .
H(7) H(12B) 2.9533 yes .
H(8) H(24) 3.5479 yes .
H(11A) H(12A) 2.7786 yes .
H(11A) H(12B) 2.2472 yes .
H(11B) H(12A) 2.2471 yes .
H(11B) H(12B) 2.7484 yes .
H(14) H(15) 2.3258 yes .
H(15) H(16) 2.3560 yes .
H(16) H(17) 2.3215 yes .
H(17) H(18) 2.3709 yes .
H(20) H(21) 2.3519 yes .
H(21) H(22) 2.3439 yes .
H(22) H(23) 2.3480 yes .
H(23) H(24) 2.3730 yes .
Te(1) H(11A) 3.5339 yes 4_354
Te(1) H(11A) 3.5840 yes 4_454
Te(1) H(23) 3.4382 yes 1_455
Te(1) H(24) 3.1223 yes 1_455
Se(1) H(15) 3.4119 yes 2_646
Se(1) H(16) 3.4751 yes 2_546
Se(1) H(23) 3.4645 yes 1_455
Se(1) H(24) 3.4193 yes 1_455
C(1) H(11B) 3.2932 yes 1_455
C(1) H(12A) 3.0572 yes 1_455
C(1) H(18) 3.2435 yes 1_655
C(2) H(11B) 2.8386 yes 1_455
C(2) H(12A) 3.4383 yes 1_455
C(2) H(18) 2.7147 yes 1_655
C(2) H(23) 3.3845 yes 4_455
C(3) H(11B) 3.1581 yes 1_455
C(3) H(18) 2.8321 yes 1_655
C(3) H(23) 3.2087 yes 4_455
C(4) H(12A) 3.5934 yes 1_455
C(4) H(14) 3.2934 yes 4_555
C(4) H(18) 3.4019 yes 1_655
C(5) H(12A) 3.0859 yes 1_455
C(5) H(14) 3.4804 yes 4_555
C(6) H(14) 3.2584 yes 4_555
C(6) H(15) 3.5791 yes 4_555
C(7) H(7) 3.2634 yes 3_857
C(7) H(8) 3.2719 yes 3_757
C(7) H(15) 3.5774 yes 4_555
C(8) H(8) 3.1864 yes 3_757
C(9) H(12A) 3.2618 yes 1_455
C(10) H(12A) 2.7829 yes 1_455
C(11) H(14) 2.8660 yes 4_555
C(11) H(23) 3.4478 yes 4_555
C(12) H(14) 2.9004 yes 4_555
C(13) H(11A) 3.4515 yes 4_354
C(13) H(12A) 3.5977 yes 4_354
C(13) H(12B) 3.0676 yes 4_354
C(14) H(11A) 3.2101 yes 4_454
C(14) H(12A) 3.3614 yes 4_354
C(14) H(12B) 3.2313 yes 4_354
C(14) H(12B) 3.2091 yes 4_454
C(14) H(17) 3.2891 yes 1_655
C(14) H(18) 3.4164 yes 1_655
C(15) H(8) 3.3361 yes 2_656
C(15) H(12A) 3.5501 yes 4_354
C(15) H(12B) 3.2428 yes 4_354
C(15) H(12B) 3.5476 yes 4_454
C(15) H(17) 3.1444 yes 1_655
C(16) H(8) 3.5537 yes 2_656
C(16) H(12B) 3.0302 yes 4_354
C(16) H(20) 3.3303 yes 2_556
C(16) H(22) 3.4368 yes 4_455
C(17) H(12B) 2.8207 yes 4_354
C(17) H(14) 3.3070 yes 1_455
C(17) H(15) 3.3811 yes 1_455
C(17) H(20) 3.1473 yes 2_556
C(17) H(21) 3.1668 yes 4_455
C(17) H(22) 3.0351 yes 4_455
C(18) H(11A) 3.3335 yes 4_354
C(18) H(12B) 2.8381 yes 4_354
C(18) H(14) 3.1820 yes 1_455
C(18) H(22) 3.2233 yes 4_455
C(19) H(3) 3.1916 yes 4_454
C(19) H(15) 3.3299 yes 2_646
C(19) H(16) 3.0365 yes 2_646
C(19) H(23) 3.2929 yes 1_455
C(20) H(3) 3.1108 yes 4_454
C(20) H(15) 3.3195 yes 2_646
C(20) H(16) 3.2281 yes 2_646
C(20) H(17) 3.1794 yes 2_546
C(20) H(21) 3.2645 yes 3_656
C(20) H(23) 3.0454 yes 1_455
C(21) H(3) 3.0637 yes 4_454
C(21) H(16) 3.3642 yes 2_646
C(21) H(17) 3.2420 yes 4_554
C(21) H(21) 3.1891 yes 3_656
C(21) H(22) 3.2969 yes 3_756
C(22) H(2) 3.4270 yes 4_554
C(22) H(3) 3.1035 yes 4_454
C(22) H(16) 3.3514 yes 2_646
C(22) H(17) 3.5282 yes 4_554
C(22) H(20) 3.2404 yes 1_655
C(22) H(21) 3.3221 yes 3_756
C(23) H(2) 3.5002 yes 4_554
C(23) H(3) 3.1518 yes 4_454
C(23) H(3) 3.5855 yes 4_554
C(23) H(11A) 3.5865 yes 4_454
C(23) H(11B) 3.0006 yes 4_454
C(23) H(16) 3.1937 yes 2_646
C(23) H(20) 3.0285 yes 1_655
C(24) H(3) 3.1862 yes 4_454
C(24) H(11A) 3.3992 yes 4_454
C(24) H(11B) 3.4800 yes 4_454
C(24) H(16) 3.0472 yes 2_646
H(2) C(22) 3.4270 yes 4_455
H(2) C(23) 3.5002 yes 4_455
H(2) H(11B) 2.8997 yes 1_455
H(2) H(18) 2.8903 yes 1_655
H(2) H(22) 2.8822 yes 4_455
H(2) H(23) 3.0173 yes 4_455
H(3) C(19) 3.1916 yes 4_555
H(3) C(20) 3.1108 yes 4_555
H(3) C(21) 3.0637 yes 4_555
H(3) C(22) 3.1035 yes 4_555
H(3) C(23) 3.5855 yes 4_455
H(3) C(23) 3.1518 yes 4_555
H(3) C(24) 3.1862 yes 4_555
H(3) H(11B) 3.4075 yes 1_455
H(3) H(18) 3.0795 yes 1_655
H(3) H(21) 3.5527 yes 4_555
H(3) H(23) 2.6906 yes 4_455
H(7) C(7) 3.2634 yes 3_857
H(7) H(7) 2.4006 yes 3_857
H(7) H(8) 3.1653 yes 3_757
H(7) H(8) 3.5853 yes 3_857
H(7) H(15) 3.5560 yes 4_555
H(8) C(7) 3.2719 yes 3_757
H(8) C(8) 3.1864 yes 3_757
H(8) C(15) 3.3361 yes 2_646
H(8) C(16) 3.5537 yes 2_646
H(8) H(7) 3.1653 yes 3_757
H(8) H(7) 3.5853 yes 3_857
H(8) H(8) 2.9569 yes 3_757
H(8) H(15) 2.7531 yes 2_646
H(8) H(16) 3.1676 yes 2_646
H(11A) Te(1) 3.5840 yes 4_555
H(11A) Te(1) 3.5339 yes 4_655
H(11A) C(13) 3.4515 yes 4_655
H(11A) C(14) 3.2101 yes 4_555
H(11A) C(18) 3.3335 yes 4_655
H(11A) C(23) 3.5865 yes 4_555
H(11A) C(24) 3.3992 yes 4_555
H(11A) H(14) 2.3052 yes 4_555
H(11A) H(18) 3.2207 yes 4_655
H(11A) H(23) 3.4840 yes 4_555
H(11A) H(24) 3.1372 yes 4_555
H(11B) C(1) 3.2932 yes 1_655
H(11B) C(2) 2.8386 yes 1_655
H(11B) C(3) 3.1581 yes 1_655
H(11B) C(23) 3.0006 yes 4_555
H(11B) C(24) 3.4800 yes 4_555
H(11B) H(2) 2.8997 yes 1_655
H(11B) H(3) 3.4075 yes 1_655
H(11B) H(23) 2.6410 yes 4_555
H(11B) H(24) 3.4725 yes 4_555
H(12A) C(1) 3.0572 yes 1_655
H(12A) C(2) 3.4383 yes 1_655
H(12A) C(4) 3.5934 yes 1_655
H(12A) C(5) 3.0859 yes 1_655
H(12A) C(9) 3.2618 yes 1_655
H(12A) C(10) 2.7829 yes 1_655
H(12A) C(13) 3.5977 yes 4_655
H(12A) C(14) 3.3614 yes 4_655
H(12A) C(15) 3.5501 yes 4_655
H(12A) H(14) 3.5799 yes 4_655
H(12B) C(13) 3.0676 yes 4_655
H(12B) C(14) 3.2091 yes 4_555
H(12B) C(14) 3.2313 yes 4_655
H(12B) C(15) 3.5476 yes 4_555
H(12B) C(15) 3.2428 yes 4_655
H(12B) C(16) 3.0302 yes 4_655
H(12B) C(17) 2.8207 yes 4_655
H(12B) C(18) 2.8381 yes 4_655
H(12B) H(14) 2.4004 yes 4_555
H(12B) H(15) 3.1119 yes 4_555
H(12B) H(16) 3.5564 yes 4_655
H(12B) H(17) 3.2586 yes 4_655
H(12B) H(18) 3.2747 yes 4_655
H(14) C(4) 3.2934 yes 4_454
H(14) C(5) 3.4804 yes 4_454
H(14) C(6) 3.2584 yes 4_454
H(14) C(11) 2.8660 yes 4_454
H(14) C(12) 2.9004 yes 4_454
H(14) C(17) 3.3070 yes 1_655
H(14) C(18) 3.1820 yes 1_655
H(14) H(11A) 2.3052 yes 4_454
H(14) H(12A) 3.5799 yes 4_354
H(14) H(12B) 2.4004 yes 4_454
H(14) H(17) 3.1575 yes 1_655
H(14) H(18) 2.9313 yes 1_655
H(15) Se(1) 3.4119 yes 2_656
H(15) C(6) 3.5791 yes 4_454
H(15) C(7) 3.5774 yes 4_454
H(15) C(17) 3.3811 yes 1_655
H(15) C(19) 3.3299 yes 2_656
H(15) C(20) 3.3195 yes 2_656
H(15) H(7) 3.5560 yes 4_454
H(15) H(8) 2.7531 yes 2_656
H(15) H(12B) 3.1119 yes 4_454
H(15) H(17) 2.8779 yes 1_655
H(15) H(20) 3.2460 yes 2_656
H(16) Se(1) 3.4751 yes 2_556
H(16) C(19) 3.0365 yes 2_656
H(16) C(20) 3.2281 yes 2_656
H(16) C(21) 3.3642 yes 2_656
H(16) C(22) 3.3514 yes 2_656
H(16) C(23) 3.1937 yes 2_656
H(16) C(24) 3.0472 yes 2_656
H(16) H(8) 3.1676 yes 2_656
H(16) H(12B) 3.5564 yes 4_354
H(16) H(20) 2.8163 yes 2_556
H(16) H(24) 3.5034 yes 2_656
H(17) C(14) 3.2891 yes 1_455
H(17) C(15) 3.1444 yes 1_455
H(17) C(20) 3.1794 yes 2_556
H(17) C(21) 3.2420 yes 4_455
H(17) C(22) 3.5282 yes 4_455
H(17) H(12B) 3.2586 yes 4_354
H(17) H(14) 3.1575 yes 1_455
H(17) H(15) 2.8779 yes 1_455
H(17) H(20) 2.4262 yes 2_556
H(17) H(21) 2.6112 yes 4_455
H(17) H(22) 3.1910 yes 4_455
H(18) C(1) 3.2435 yes 1_455
H(18) C(2) 2.7147 yes 1_455
H(18) C(3) 2.8321 yes 1_455
H(18) C(4) 3.4019 yes 1_455
H(18) C(14) 3.4164 yes 1_455
H(18) H(2) 2.8903 yes 1_455
H(18) H(3) 3.0795 yes 1_455
H(18) H(11A) 3.2207 yes 4_354
H(18) H(12B) 3.2747 yes 4_354
H(18) H(14) 2.9313 yes 1_455
H(18) H(22) 3.4999 yes 4_455
H(20) C(16) 3.3303 yes 2_546
H(20) C(17) 3.1473 yes 2_546
H(20) C(22) 3.2404 yes 1_455
H(20) C(23) 3.0285 yes 1_455
H(20) H(15) 3.2460 yes 2_646
H(20) H(16) 2.8163 yes 2_546
H(20) H(17) 2.4262 yes 2_546
H(20) H(21) 2.6934 yes 3_656
H(20) H(22) 3.1873 yes 1_455
H(20) H(23) 2.8169 yes 1_455
H(21) C(17) 3.1668 yes 4_554
H(21) C(20) 3.2645 yes 3_656
H(21) C(21) 3.1891 yes 3_656
H(21) C(22) 3.3221 yes 3_756
H(21) H(3) 3.5527 yes 4_454
H(21) H(17) 2.6112 yes 4_554
H(21) H(20) 2.6934 yes 3_656
H(21) H(21) 2.5225 yes 3_656
H(21) H(22) 2.8406 yes 3_756
H(22) C(16) 3.4368 yes 4_554
H(22) C(17) 3.0351 yes 4_554
H(22) C(18) 3.2233 yes 4_554
H(22) C(21) 3.2969 yes 3_756
H(22) H(2) 2.8822 yes 4_554
H(22) H(17) 3.1910 yes 4_554
H(22) H(18) 3.4999 yes 4_554
H(22) H(20) 3.1873 yes 1_655
H(22) H(21) 2.8406 yes 3_756
H(23) Te(1) 3.4382 yes 1_655
H(23) Se(1) 3.4645 yes 1_655
H(23) C(2) 3.3845 yes 4_554
H(23) C(3) 3.2087 yes 4_554
H(23) C(11) 3.4478 yes 4_454
H(23) C(19) 3.2929 yes 1_655
H(23) C(20) 3.0454 yes 1_655
H(23) H(2) 3.0173 yes 4_554
H(23) H(3) 2.6906 yes 4_554
H(23) H(11A) 3.4840 yes 4_454
H(23) H(11B) 2.6410 yes 4_454
H(23) H(20) 2.8169 yes 1_655
H(24) Te(1) 3.1223 yes 1_655
H(24) Se(1) 3.4193 yes 1_655
H(24) H(11A) 3.1372 yes 4_454
H(24) H(11B) 3.4725 yes 4_454
H(24) H(16) 3.5034 yes 2_646

loop_
_geom_torsion_atom_site_label_1
_geom_torsion_atom_site_label_2
_geom_torsion_atom_site_label_3
_geom_torsion_atom_site_label_4
_geom_torsion
_geom_torsion_publ_flag
C(1) Te(1) C(13) C(14) 83.6(7) no
C(1) Te(1) C(13) C(18) -105.2(7) no
C(13) Te(1) C(1) C(2) 10.7(8) no
C(9) Se(1) C(19) C(24) -20.8(8) no
C(19) Se(1) C(9) C(8) -82.6(8) no
C(19) Se(1) C(9) C(10) 101.3(9) no
Te(1) C(1) C(10) C(9) -6.5(17) no
C(2) C(1) C(10) C(5) -6.8(15) no
C(10) C(1) C(2) C(3) 6.2(17) no
C(1) C(2) C(3) C(4) 0.2(18) no
C(2) C(3) C(4) C(5) -5.4(18) no
C(3) C(4) C(5) C(10) 4.4(18) no
C(5) C(4) C(11) C(12) 1.9(12) no
C(11) C(4) C(5) C(6) 0.3(14) no
C(4) C(5) C(6) C(12) -2.5(14) no
C(4) C(5) C(10) C(1) 1.8(17) no
C(6) C(5) C(10) C(9) 2.6(17) no
C(10) C(5) C(6) C(7) -3.6(18) no
C(5) C(6) C(7) C(8) 0.7(19) no
C(5) C(6) C(12) C(11) 3.6(13) no
C(6) C(7) C(8) C(9) 3.2(20) no
C(7) C(8) C(9) C(10) -4.2(19) no
Se(1) C(9) C(10) C(1) -4.4(18) no
C(8) C(9) C(10) C(5) 1.3(16) no
C(4) C(11) C(12) C(6) -3.3(12) no
C(14) C(13) C(18) C(17) -1.8(15) no
C(18) C(13) C(14) C(15) 2.5(16) no
C(13) C(14) C(15) C(16) -2.2(17) no
C(14) C(15) C(16) C(17) 1.2(17) no
C(15) C(16) C(17) C(18) -0.6(18) no
C(16) C(17) C(18) C(13) 0.9(17) no
C(20) C(19) C(24) C(23) -3.0(16) no
C(24) C(19) C(20) C(21) 2.6(16) no
C(19) C(20) C(21) C(22) -0.7(16) no
C(20) C(21) C(22) C(23) -0.9(17) no
C(21) C(22) C(23) C(24) 0.5(16) no
C(22) C(23) C(24) C(19) 1.4(16) no
